data_4501658
loop_
_publ_author_name
'Li, Cheng-Peng'
'Zhao, Xiao-Hu'
'Chen, Xu-Dong'
'Yu, Qian'
'Du, Miao'

_publ_section_title
;
 Metal-Involved Solvothermal Interconversions of Pyrazinyl Substituted
 Azole Derivatives: Controllability and Mechanism
;
_journal_issue 12
_journal_name_full 'Crystal Growth &amp; Design'
_journal_page_first 5034
_journal_paper_doi 10.1021/cg100200b
_journal_volume 10
_journal_year 2010
_chemical_formula_sum 'C48 H42 Cu4 N28 O10 S2'
_chemical_formula_weight 1489.38
_chemical_name_systematic
; 
 ? 
;
_space_group_IT_number 15
_symmetry_cell_setting monoclinic
_symmetry_space_group_name_Hall '-C 2yc'
_symmetry_space_group_name_H-M 'C 1 2/c 1'
_atom_sites_solution_hydrogens geom
_atom_sites_solution_primary direct
_atom_sites_solution_secondary difmap
_audit_creation_method SHELXL-97
_cell_angle_alpha 90.00
_cell_angle_beta 97.710(3)
_cell_angle_gamma 90.00
_cell_formula_units_Z 4
_cell_length_a 22.843(4)
_cell_length_b 14.947(3)
_cell_length_c 19.278(4)
_cell_measurement_reflns_used 2146
_cell_measurement_temperature 296(2)
_cell_measurement_theta_max 22.61
_cell_measurement_theta_min 2.59
_cell_volume 6523(2)
_computing_cell_refinement 'Bruker APEX II'
_computing_data_collection 'Bruker APEX II'
_computing_data_reduction 'Bruker SAINT'
_computing_molecular_graphics 'Bruker SHELXTL'
_computing_publication_material 'Bruker SHELXTL'
_computing_structure_refinement 'SHELXL-97 (Sheldrick, 1997)'
_computing_structure_solution 'SHELXS-97 (Sheldrick, 1990)'
_diffrn_ambient_temperature 296(2)
_diffrn_measured_fraction_theta_full 0.997
_diffrn_measured_fraction_theta_max 0.997
_diffrn_measurement_device_type 'APEX II CCD area detector'
_diffrn_measurement_method 'phi and omega scans'
_diffrn_radiation_monochromator graphite
_diffrn_radiation_source 'fine-focus sealed tube'
_diffrn_radiation_type MoK\a
_diffrn_radiation_wavelength 0.71073
_diffrn_reflns_av_R_equivalents 0.0639
_diffrn_reflns_av_sigmaI/netI 0.0887
_diffrn_reflns_limit_h_max 27
_diffrn_reflns_limit_h_min -12
_diffrn_reflns_limit_k_max 17
_diffrn_reflns_limit_k_min -16
_diffrn_reflns_limit_l_max 22
_diffrn_reflns_limit_l_min -22
_diffrn_reflns_number 17538
_diffrn_reflns_theta_full 25.03
_diffrn_reflns_theta_max 25.03
_diffrn_reflns_theta_min 1.80
_exptl_absorpt_coefficient_mu 1.425
_exptl_absorpt_correction_T_max 1.000000
_exptl_absorpt_correction_T_min 0.778471
_exptl_absorpt_correction_type multi-scan
_exptl_absorpt_process_details SADABS
_exptl_crystal_colour Red
_exptl_crystal_density_diffrn 1.517
_exptl_crystal_density_meas ?
_exptl_crystal_density_method 'not measured'
_exptl_crystal_description Block
_exptl_crystal_F_000 3016
_exptl_crystal_size_max 0.24
_exptl_crystal_size_mid 0.22
_exptl_crystal_size_min 0.18
_refine_diff_density_max 0.860
_refine_diff_density_min -0.476
_refine_diff_density_rms 0.112
_refine_ls_extinction_coef 0.00067(16)
_refine_ls_extinction_expression Fc^*^=kFc[1+0.001xFc^2^\l^3^/sin(2\q)]^-1/4^
_refine_ls_extinction_method SHELXL
_refine_ls_goodness_of_fit_ref 1.007
_refine_ls_hydrogen_treatment constr
_refine_ls_matrix_type full
_refine_ls_number_parameters 423
_refine_ls_number_reflns 5756
_refine_ls_number_restraints 16
_refine_ls_restrained_S_all 1.010
_refine_ls_R_factor_all 0.1190
_refine_ls_R_factor_gt 0.0636
_refine_ls_shift/su_max 0.001
_refine_ls_shift/su_mean 0.000
_refine_ls_structure_factor_coef Fsqd
_refine_ls_weighting_details 'calc w=1/[\s^2^(Fo^2^)+(0.1213P)^2^+3.8369P] where P=(Fo^2^+2Fc^2^)/3'
_refine_ls_weighting_scheme calc
_refine_ls_wR_factor_gt 0.1727
_refine_ls_wR_factor_ref 0.2125
_reflns_number_gt 3328
_reflns_number_total 5756
_reflns_threshold_expression >2sigma(I)
_cod_data_source_file cg100200b_si_002.cif
_cod_data_source_block 6b
_cod_depositor_comments
;
The following automatic conversions were performed:

'_symmetry_cell_setting' value 'Monoclinic' changed to 'monoclinic'
according to /home/saulius/struct/CIF-dictionaries/cif_core.dic
dictionary named 'cif_core.dic' version 2.4.2 from
2011-04-26.

'_exptl_absorpt_correction_type' value 'MULTI-SCAN'
changed to 'multi-scan' according to
/home/saulius/struct/CIF-dictionaries/cif_core.dic dictionary named
'cif_core.dic' version 2.4.2 from 2011-04-26.

Automatic conversion script
Id: cif_fix_values 1715 2011-07-08 13:25:40Z adriana 

The following automatic conversions were performed:

'_exptl_crystal_density_meas' value 'NONE' was changed to '?' - the
value is perceived as not measured.

Automatic conversion script
Id: cif_fix_values 3008 2015-01-20 13:52:24Z robertas 
;
_cod_original_sg_symbol_H-M C2/c
_cod_database_code 4501658

loop_
_symmetry_equiv_pos_as_xyz
'x, y, z'
'-x, y, -z+1/2'
'x+1/2, y+1/2, z'
'-x+1/2, y+1/2, -z+1/2'
'-x, -y, -z'
'x, -y, z-1/2'
'-x+1/2, -y+1/2, -z'
'x+1/2, -y+1/2, z-1/2'

loop_
_atom_site_label
_atom_site_type_symbol
_atom_site_fract_x
_atom_site_fract_y
_atom_site_fract_z
_atom_site_U_iso_or_equiv
_atom_site_adp_type
_atom_site_occupancy
_atom_site_symmetry_multiplicity
_atom_site_calc_flag
_atom_site_refinement_flags
_atom_site_disorder_assembly
_atom_site_disorder_group
Cu1 Cu 0.32883(4) 0.68147(5) 0.00631(4) 0.0481(3) Uani 1 1 d . . .
Cu2 Cu 0.23032(4) 0.75695(5) 0.19664(4) 0.0472(3) Uani 1 1 d . . .
S1 S 0.36053(11) 0.53293(16) 0.24868(15) 0.0882(8) Uani 1 1 d . . .
O1 O 0.0596(2) 0.8396(4) 0.1440(3) 0.0748(15) Uani 1 1 d . . .
O2 O 0.2036(2) 0.5961(3) 0.1209(2) 0.0638(14) Uani 1 1 d . . .
O3 O 0.3439(2) 0.7982(4) 0.0497(3) 0.0716(15) Uani 1 1 d . . .
N1 N -0.0496(3) 0.9124(6) -0.0527(4) 0.089(2) Uani 1 1 d . . .
N2 N 0.0711(3) 0.8799(4) -0.0391(3) 0.0612(17) Uani 1 1 d . . .
N3 N 0.1307(2) 0.8135(4) 0.0776(3) 0.0474(13) Uani 1 1 d . . .
N4 N 0.1534(2) 0.7965(3) 0.1449(2) 0.0433(13) Uani 1 1 d . . .
N5 N 0.1818(2) 0.7777(4) 0.2781(3) 0.0472(13) Uani 1 1 d . . .
N6 N 0.1066(3) 0.8107(5) 0.3761(3) 0.079(2) Uani 1 1 d . . .
N7 N 0.2842(3) 0.8882(4) 0.2003(3) 0.0523(14) Uani 1 1 d . . .
N8 N 0.3599(3) 1.0319(4) 0.1825(4) 0.081(2) Uani 1 1 d . . .
N9 N 0.2728(2) 0.7509(3) 0.1149(3) 0.0457(13) Uani 1 1 d . . .
N10 N 0.2758(2) 0.6752(3) 0.0736(3) 0.0447(13) Uani 1 1 d . . .
N11 N 0.2942(3) 0.5562(4) -0.0123(3) 0.0554(15) Uani 1 1 d . . .
N12 N 0.2388(4) 0.3895(5) -0.0211(5) 0.101(3) Uani 1 1 d . . .
N13 N 0.2879(3) 0.6802(5) 0.2544(3) 0.0633(17) Uani 1 1 d . . .
C1 C -0.0192(3) 0.8845(6) 0.0070(4) 0.072(2) Uani 1 1 d . . .
H1 H -0.0393 0.8755 0.0453 0.086 Uiso 1 1 calc R . .
C2 C -0.0175(4) 0.9229(7) -0.1043(4) 0.086(3) Uani 1 1 d . . .
H2 H -0.0365 0.9432 -0.1472 0.103 Uiso 1 1 calc R . .
C3 C 0.0407(4) 0.9062(6) -0.0989(4) 0.076(2) Uani 1 1 d . . .
H3 H 0.0600 0.9133 -0.1380 0.092 Uiso 1 1 calc R . .
C4 C 0.0404(3) 0.8684(5) 0.0147(3) 0.0526(17) Uani 1 1 d . . .
C5 C 0.0752(3) 0.8384(4) 0.0792(3) 0.0470(16) Uani 1 1 d . . .
C6 C 0.1101(3) 0.8130(4) 0.1826(3) 0.0437(15) Uani 1 1 d . . .
C7 C 0.1245(3) 0.8030(4) 0.2576(3) 0.0473(16) Uani 1 1 d . . .
C8 C 0.1996(3) 0.7694(5) 0.3450(3) 0.063(2) Uani 1 1 d . . .
H8 H 0.2385 0.7532 0.3603 0.075 Uiso 1 1 calc R . .
C9 C 0.1610(4) 0.7844(6) 0.3935(4) 0.074(2) Uani 1 1 d . . .
H9 H 0.1745 0.7752 0.4407 0.089 Uiso 1 1 calc R . .
C10 C 0.0888(3) 0.8206(5) 0.3079(4) 0.062(2) Uani 1 1 d . . .
H10 H 0.0504 0.8402 0.2936 0.074 Uiso 1 1 calc R . .
C11 C 0.2902(3) 0.9604(5) 0.2444(4) 0.061(2) Uani 1 1 d . . .
H11 H 0.2686 0.9624 0.2821 0.073 Uiso 1 1 calc R . .
C12 C 0.3275(4) 1.0300(5) 0.2341(4) 0.071(2) Uani 1 1 d . . .
H12 H 0.3299 1.0780 0.2650 0.085 Uiso 1 1 calc R . .
C13 C 0.3533(4) 0.9620(5) 0.1377(4) 0.068(2) Uani 1 1 d . . .
H13 H 0.3743 0.9619 0.0996 0.081 Uiso 1 1 calc R . .
C14 C 0.3164(3) 0.8902(5) 0.1462(3) 0.0514(17) Uani 1 1 d . . .
C15 C 0.3113(3) 0.8110(4) 0.1011(3) 0.0414(15) Uani 1 1 d . . .
C16 C 0.2411(3) 0.6061(4) 0.0803(3) 0.0483(17) Uani 1 1 d . . .
C17 C 0.2541(3) 0.5348(5) 0.0299(4) 0.0573(18) Uani 1 1 d . . .
C18 C 0.3072(4) 0.4934(6) -0.0586(4) 0.078(2) Uani 1 1 d . . .
H18 H 0.3355 0.5051 -0.0877 0.094 Uiso 1 1 calc R . .
C19 C 0.2788(5) 0.4136(6) -0.0623(5) 0.103(3) Uani 1 1 d . . .
H19 H 0.2878 0.3728 -0.0957 0.123 Uiso 1 1 calc R . .
C20 C 0.2269(4) 0.4535(5) 0.0251(5) 0.078(2) Uani 1 1 d . . .
H20 H 0.1990 0.4413 0.0547 0.093 Uiso 1 1 calc R . .
C21 C 0.3175(3) 0.6192(5) 0.2514(3) 0.0550(18) Uani 1 1 d . . .
O4 O 0.0613(6) 0.5888(8) -0.0058(7) 0.224(7) Uani 1 1 d D . .
N14 N 0.0179(5) 0.6077(8) 0.0869(6) 0.143(4) Uani 1 1 d D . .
C22 C -0.0387(5) 0.6288(8) 0.0484(6) 0.273(13) Uani 1 1 d D . .
H22A H -0.0418 0.6924 0.0416 0.409 Uiso 1 1 calc R . .
H22B H -0.0694 0.6088 0.0742 0.409 Uiso 1 1 calc R . .
H22C H -0.0427 0.5995 0.0038 0.409 Uiso 1 1 calc R . .
C23 C 0.0196(5) 0.6074(8) 0.1629(6) 0.201(8) Uani 1 1 d RD . .
H23A H -0.0087 0.5650 0.1754 0.301 Uiso 1 1 d R . .
H23B H 0.0102 0.6659 0.1786 0.301 Uiso 1 1 d R . .
H23C H 0.0584 0.5908 0.1844 0.301 Uiso 1 1 d R . .
C24 C 0.0660(6) 0.5913(13) 0.0590(8) 0.219(11) Uani 1 1 d D . .
H24 H 0.1021 0.5821 0.0866 0.262 Uiso 1 1 calc R . .
O5 O 0.3538(11) 0.7945(17) 0.3995(12) 0.158(13) Uani 0.41(2) 1 d PU A 1
O5' O 0.9261(19) 0.650(3) 0.8500(19) 0.42(3) Uani 0.59(2) 1 d PU A 2

loop_
_atom_site_aniso_label
_atom_site_aniso_U_11
_atom_site_aniso_U_22
_atom_site_aniso_U_33
_atom_site_aniso_U_23
_atom_site_aniso_U_13
_atom_site_aniso_U_12
Cu1 0.0512(5) 0.0582(5) 0.0394(5) -0.0032(4) 0.0224(4) 0.0038(4)
Cu2 0.0494(5) 0.0578(5) 0.0386(5) 0.0044(4) 0.0212(4) 0.0099(4)
S1 0.0735(15) 0.0755(15) 0.1155(19) 0.0068(14) 0.0125(14) 0.0206(12)
O1 0.062(4) 0.101(4) 0.067(3) 0.007(3) 0.029(3) 0.005(3)
O2 0.071(3) 0.069(3) 0.058(3) 0.001(2) 0.033(3) -0.007(3)
O3 0.072(4) 0.082(4) 0.065(3) -0.009(3) 0.025(3) -0.001(3)
N1 0.059(4) 0.147(7) 0.061(4) 0.012(4) 0.008(4) 0.019(5)
N2 0.058(4) 0.090(5) 0.038(3) 0.001(3) 0.017(3) 0.013(3)
N3 0.050(3) 0.055(3) 0.040(3) 0.000(2) 0.016(3) 0.003(3)
N4 0.047(3) 0.052(3) 0.034(3) 0.002(2) 0.018(2) 0.002(3)
N5 0.050(3) 0.052(3) 0.041(3) 0.006(2) 0.013(3) 0.002(3)
N6 0.073(5) 0.123(6) 0.047(4) -0.002(4) 0.027(3) 0.010(4)
N7 0.058(4) 0.053(3) 0.050(3) -0.001(3) 0.019(3) 0.006(3)
N8 0.098(6) 0.067(4) 0.085(5) -0.023(4) 0.043(4) -0.025(4)
N9 0.051(3) 0.050(3) 0.038(3) -0.002(2) 0.015(3) 0.003(3)
N10 0.056(3) 0.045(3) 0.036(3) -0.001(2) 0.019(3) 0.001(3)
N11 0.061(4) 0.058(4) 0.051(3) -0.009(3) 0.020(3) 0.000(3)
N12 0.141(8) 0.060(5) 0.109(6) -0.016(4) 0.044(6) -0.022(5)
N13 0.065(4) 0.076(5) 0.052(4) 0.014(3) 0.020(3) 0.016(4)
C1 0.053(5) 0.118(7) 0.045(4) 0.011(4) 0.014(4) 0.011(5)
C2 0.078(7) 0.129(8) 0.051(5) 0.020(5) 0.011(5) 0.022(6)
C3 0.071(6) 0.113(7) 0.047(5) 0.003(4) 0.017(4) 0.008(5)
C4 0.045(4) 0.078(5) 0.037(4) -0.004(3) 0.016(3) 0.002(4)
C5 0.048(4) 0.055(4) 0.044(4) 0.002(3) 0.024(3) 0.000(3)
C6 0.037(4) 0.061(4) 0.035(3) 0.004(3) 0.014(3) 0.002(3)
C7 0.052(4) 0.055(4) 0.039(4) 0.001(3) 0.020(3) 0.008(3)
C8 0.058(5) 0.097(6) 0.035(4) 0.006(4) 0.011(3) 0.013(4)
C9 0.066(6) 0.117(7) 0.041(4) 0.005(4) 0.013(4) 0.017(5)
C10 0.052(4) 0.095(6) 0.043(4) 0.004(4) 0.024(3) 0.008(4)
C11 0.072(5) 0.059(5) 0.056(4) -0.017(4) 0.024(4) 0.007(4)
C12 0.081(6) 0.059(5) 0.075(5) -0.020(4) 0.025(5) -0.012(4)
C13 0.081(6) 0.061(5) 0.069(5) -0.007(4) 0.042(4) -0.011(4)
C14 0.046(4) 0.063(4) 0.048(4) -0.006(3) 0.017(3) 0.003(3)
C15 0.044(4) 0.046(4) 0.037(3) 0.002(3) 0.017(3) 0.002(3)
C16 0.057(4) 0.055(4) 0.036(3) 0.009(3) 0.016(3) 0.007(4)
C17 0.067(5) 0.055(4) 0.051(4) -0.004(3) 0.012(4) -0.007(4)
C18 0.094(7) 0.071(6) 0.074(6) -0.023(4) 0.030(5) 0.002(5)
C19 0.149(10) 0.065(6) 0.099(7) -0.032(5) 0.033(7) 0.001(7)
C20 0.100(7) 0.053(5) 0.087(6) -0.006(4) 0.035(5) -0.016(5)
C21 0.056(5) 0.066(5) 0.044(4) 0.013(4) 0.010(3) 0.004(4)
O4 0.238(13) 0.202(11) 0.267(15) -0.066(11) 0.166(12) -0.107(10)
N14 0.136(10) 0.134(9) 0.173(11) -0.008(8) 0.071(9) -0.013(8)
C22 0.22(2) 0.140(15) 0.49(4) -0.07(2) 0.17(3) -0.004(16)
C23 0.27(2) 0.226(19) 0.120(12) -0.040(12) 0.061(13) -0.033(16)
C24 0.185(17) 0.25(2) 0.25(2) -0.119(19) 0.160(18) -0.073(15)
O5 0.156(13) 0.159(13) 0.159(13) -0.008(5) 0.018(5) 0.004(5)
O5' 0.42(3) 0.41(3) 0.42(3) -0.003(5) 0.050(6) 0.001(5)

loop_
_atom_type_symbol
_atom_type_description
_atom_type_scat_dispersion_real
_atom_type_scat_dispersion_imag
_atom_type_scat_source
C C 0.0033 0.0016 'International Tables Vol C Tables 4.2.6.8 and 6.1.1.4'
H H 0.0000 0.0000 'International Tables Vol C Tables 4.2.6.8 and 6.1.1.4'
N N 0.0061 0.0033 'International Tables Vol C Tables 4.2.6.8 and 6.1.1.4'
O O 0.0106 0.0060 'International Tables Vol C Tables 4.2.6.8 and 6.1.1.4'
S S 0.1246 0.1234 'International Tables Vol C Tables 4.2.6.8 and 6.1.1.4'
Cu Cu 0.3201 1.2651 'International Tables Vol C Tables 4.2.6.8 and 6.1.1.4'

loop_
_geom_angle_atom_site_label_1
_geom_angle_atom_site_label_2
_geom_angle_atom_site_label_3
_geom_angle
_geom_angle_site_symmetry_1
_geom_angle_site_symmetry_3
N10 Cu1 O3 80.9(2) . .
N10 Cu1 N3 168.3(2) . 7_565
O3 Cu1 N3 104.1(2) . 7_565
N10 Cu1 N11 78.9(2) . .
O3 Cu1 N11 159.8(2) . .
N3 Cu1 N11 96.0(2) 7_565 .
N10 Cu1 N2 117.5(2) . 7_565
O3 Cu1 N2 96.8(2) . 7_565
N3 Cu1 N2 72.8(2) 7_565 7_565
N11 Cu1 N2 91.6(2) . 7_565
N9 Cu2 N13 93.6(2) . .
N9 Cu2 N4 96.3(2) . .
N13 Cu2 N4 158.8(2) . .
N9 Cu2 N5 173.2(2) . .
N13 Cu2 N5 92.5(2) . .
N4 Cu2 N5 78.9(2) . .
C5 O1 C6 101.3(5) . .
C15 O3 Cu1 111.5(4) . .
C2 N1 C1 114.4(7) . .
C3 N2 C4 116.3(6) . .
C3 N2 Cu1 134.0(5) . 7_565
C4 N2 Cu1 108.5(4) . 7_565
C5 N3 N4 105.9(5) . .
C5 N3 Cu1 124.3(4) . 7_565
N4 N3 Cu1 129.2(4) . 7_565
C6 N4 N3 105.8(5) . .
C6 N4 Cu2 117.0(4) . .
N3 N4 Cu2 137.2(4) . .
C8 N5 C7 118.0(6) . .
C8 N5 Cu2 127.6(5) . .
C7 N5 Cu2 114.4(4) . .
C9 N6 C10 116.3(6) . .
C14 N7 C11 116.2(6) . .
C14 N7 Cu2 109.7(4) . .
C11 N7 Cu2 134.1(5) . .
C12 N8 C13 116.1(7) . .
C15 N9 N10 110.9(5) . .
C15 N9 Cu2 123.4(4) . .
N10 N9 Cu2 124.4(4) . .
C16 N10 N9 120.3(5) . .
C16 N10 Cu1 123.6(4) . .
N9 N10 Cu1 116.0(4) . .
C17 N11 C18 117.4(7) . .
C17 N11 Cu1 113.0(4) . .
C18 N11 Cu1 129.5(6) . .
C19 N12 C20 114.3(8) . .
C21 N13 Cu2 142.3(6) . .
N1 C1 C4 122.9(7) . .
N1 C1 H1 118.5 . .
C4 C1 H1 118.5 . .
N1 C2 C3 124.1(8) . .
N1 C2 H2 117.9 . .
C3 C2 H2 117.9 . .
N2 C3 C2 121.5(7) . .
N2 C3 H3 119.2 . .
C2 C3 H3 119.2 . .
N2 C4 C1 120.7(6) . .
N2 C4 C5 114.7(6) . .
C1 C4 C5 124.6(6) . .
N3 C5 O1 113.5(6) . .
N3 C5 C4 118.9(5) . .
O1 C5 C4 127.4(6) . .
N4 C6 O1 113.4(5) . .
N4 C6 C7 116.3(6) . .
O1 C6 C7 130.2(6) . .
N5 C7 C10 119.0(6) . .
N5 C7 C6 113.4(5) . .
C10 C7 C6 127.5(6) . .
N5 C8 C9 120.6(7) . .
N5 C8 H8 119.7 . .
C9 C8 H8 119.7 . .
N6 C9 C8 123.0(7) . .
N6 C9 H9 118.5 . .
C8 C9 H9 118.5 . .
N6 C10 C7 122.9(7) . .
N6 C10 H10 118.5 . .
C7 C10 H10 118.5 . .
N7 C11 C12 121.2(7) . .
N7 C11 H11 119.4 . .
C12 C11 H11 119.4 . .
N8 C12 C11 123.2(7) . .
N8 C12 H12 118.4 . .
C11 C12 H12 118.4 . .
N8 C13 C14 122.7(6) . .
N8 C13 H13 118.7 . .
C14 C13 H13 118.7 . .
N7 C14 C13 120.6(6) . .
N7 C14 C15 115.5(6) . .
C13 C14 C15 123.8(6) . .
N9 C15 O3 120.6(6) . .
N9 C15 C14 115.9(5) . .
O3 C15 C14 123.5(6) . .
O2 C16 N10 129.0(6) . .
O2 C16 C17 122.4(6) . .
N10 C16 C17 108.6(5) . .
N11 C17 C20 120.9(7) . .
N11 C17 C16 115.8(6) . .
C20 C17 C16 123.3(7) . .
C19 C18 N11 120.0(8) . .
C19 C18 H18 120.0 . .
N11 C18 H18 120.0 . .
N12 C19 C18 124.5(8) . .
N12 C19 H19 117.8 . .
C18 C19 H19 117.8 . .
C17 C20 N12 122.9(8) . .
C17 C20 H20 118.5 . .
N12 C20 H20 118.5 . .
N13 C21 S1 178.8(8) . .
N14 C22 H22A 109.5 . .
N14 C22 H22B 109.5 . .
H22A C22 H22B 109.5 . .
N14 C22 H22C 109.5 . .
H22A C22 H22C 109.5 . .
H22B C22 H22C 109.5 . .
N14 C23 H23A 109.1 . .
N14 C23 H23B 109.8 . .
H23A C23 H23B 109.5 . .
N14 C23 H23C 109.6 . .
H23A C23 H23C 109.5 . .
H23B C23 H23C 109.5 . .
O4 C24 H24 121.5 . .
N14 C24 H24 121.5 . .

loop_
_geom_bond_atom_site_label_1
_geom_bond_atom_site_label_2
_geom_bond_distance
_geom_bond_site_symmetry_2
Cu1 N10 1.892(5) .
Cu1 O3 1.945(5) .
Cu1 N3 1.970(5) 7_565
Cu1 N11 2.045(6) .
Cu1 N2 2.465(6) 7_565
Cu2 N9 1.961(5) .
Cu2 N13 1.973(6) .
Cu2 N4 1.991(5) .
Cu2 N5 2.063(5) .
S1 C21 1.626(8) .
O1 C5 1.344(7) .
O1 C6 1.346(8) .
O2 C16 1.243(7) .
O3 C15 1.331(7) .
N1 C2 1.322(10) .
N1 C1 1.328(9) .
N2 C3 1.323(9) .
N2 C4 1.339(8) .
N2 Cu1 2.465(6) 7_565
N3 C5 1.325(8) .
N3 N4 1.355(7) .
N3 Cu1 1.970(5) 7_565
N4 C6 1.326(7) .
N5 C8 1.306(8) .
N5 C7 1.369(8) .
N6 C9 1.302(10) .
N6 C10 1.332(9) .
N7 C14 1.355(8) .
N7 C11 1.370(8) .
N8 C12 1.317(9) .
N8 C13 1.351(9) .
N9 C15 1.309(8) .
N9 N10 1.390(7) .
N10 C16 1.320(8) .
N11 C17 1.342(8) .
N11 C18 1.355(9) .
N12 C19 1.339(12) .
N12 C20 1.358(10) .
N13 C21 1.141(8) .
C1 C4 1.371(10) .
C1 H1 0.9300 .
C2 C3 1.342(11) .
C2 H2 0.9300 .
C3 H3 0.9300 .
C4 C5 1.455(9) .
C6 C7 1.447(8) .
C7 C10 1.373(8) .
C8 C9 1.387(10) .
C8 H8 0.9300 .
C9 H9 0.9300 .
C10 H10 0.9300 .
C11 C12 1.376(10) .
C11 H11 0.9300 .
C12 H12 0.9300 .
C13 C14 1.387(10) .
C13 H13 0.9300 .
C14 C15 1.463(9) .
C16 C17 1.499(9) .
C17 C20 1.363(10) .
C18 C19 1.354(12) .
C18 H18 0.9300 .
C19 H19 0.9300 .
C20 H20 0.9300 .
O4 C24 1.24(2) .
N14 C24 1.310(9) .
N14 C22 1.436(9) .
N14 C23 1.46043 .
C22 H22A 0.9600 .
C22 H22B 0.9600 .
C22 H22C 0.9600 .
C23 H23A 0.9600 .
C23 H23B 0.9600 .
C23 H23C 0.9600 .
C24 H24 0.9300 .

loop_
_geom_torsion_atom_site_label_1
_geom_torsion_atom_site_label_2
_geom_torsion_atom_site_label_3
_geom_torsion_atom_site_label_4
_geom_torsion
_geom_torsion_site_symmetry_1
N10 Cu1 O3 C15 0.5(4) .
N3 Cu1 O3 C15 169.8(4) 7_565
N11 Cu1 O3 C15 -2.3(10) .
N2 Cu1 O3 C15 -116.4(4) 7_565
C5 N3 N4 C6 -0.4(7) .
Cu1 N3 N4 C6 171.6(4) 7_565
C5 N3 N4 Cu2 -179.8(5) .
Cu1 N3 N4 Cu2 -7.8(9) 7_565
N9 Cu2 N4 C6 -177.4(5) .
N13 Cu2 N4 C6 65.3(8) .
N5 Cu2 N4 C6 -2.3(5) .
N7 Cu2 N4 C6 -101.3(5) .
N9 Cu2 N4 N3 1.9(6) .
N13 Cu2 N4 N3 -115.3(7) .
N5 Cu2 N4 N3 177.0(6) .
N7 Cu2 N4 N3 78.0(6) .
N13 Cu2 N5 C8 21.8(7) .
N4 Cu2 N5 C8 -177.7(7) .
N7 Cu2 N5 C8 -78.3(6) .
N13 Cu2 N5 C7 -158.1(5) .
N4 Cu2 N5 C7 2.3(4) .
N7 Cu2 N5 C7 101.7(5) .
N9 Cu2 N7 C14 -1.1(4) .
N13 Cu2 N7 C14 90.2(5) .
N4 Cu2 N7 C14 -94.7(4) .
N5 Cu2 N7 C14 -175.4(4) .
N9 Cu2 N7 C11 179.5(7) .
N13 Cu2 N7 C11 -89.2(7) .
N4 Cu2 N7 C11 85.9(7) .
N5 Cu2 N7 C11 5.2(7) .
N13 Cu2 N9 C15 -94.4(5) .
N4 Cu2 N9 C15 104.4(5) .
N7 Cu2 N9 C15 4.5(5) .
N13 Cu2 N9 N10 71.1(5) .
N4 Cu2 N9 N10 -90.1(5) .
N7 Cu2 N9 N10 169.9(5) .
C15 N9 N10 C16 178.9(6) .
Cu2 N9 N10 C16 11.9(8) .
C15 N9 N10 Cu1 -4.1(7) .
Cu2 N9 N10 Cu1 -171.1(3) .
O3 Cu1 N10 C16 178.8(6) .
N3 Cu1 N10 C16 62.6(13) 7_565
N11 Cu1 N10 C16 -2.2(5) .
N2 Cu1 N10 C16 -88.2(6) 7_565
O3 Cu1 N10 N9 2.0(4) .
N3 Cu1 N10 N9 -114.2(11) 7_565
N11 Cu1 N10 N9 -179.0(5) .
N2 Cu1 N10 N9 95.0(4) 7_565
N10 Cu1 N11 C17 0.0(5) .
O3 Cu1 N11 C17 2.9(10) .
N3 Cu1 N11 C17 -169.4(5) 7_565
N2 Cu1 N11 C17 117.8(5) 7_565
N10 Cu1 N11 C18 -177.9(7) .
O3 Cu1 N11 C18 -175.0(7) .
N3 Cu1 N11 C18 12.7(7) 7_565
N2 Cu1 N11 C18 -60.1(7) 7_565
N9 Cu2 N13 C21 -37.0(10) .
N4 Cu2 N13 C21 80.7(12) .
N5 Cu2 N13 C21 146.0(10) .
N7 Cu2 N13 C21 -112.6(10) .
C2 N1 C1 C4 0.4(14) .
C1 N1 C2 C3 0.9(15) .
C4 N2 C3 C2 1.8(13) .
Cu1 N2 C3 C2 168.2(7) 7_565
N1 C2 C3 N2 -2.1(16) .
C3 N2 C4 C1 -0.6(11) .
Cu1 N2 C4 C1 -170.3(6) 7_565
C3 N2 C4 C5 179.3(7) .
Cu1 N2 C4 C5 9.6(7) 7_565
N1 C1 C4 N2 -0.5(13) .
N1 C1 C4 C5 179.6(8) .
N4 N3 C5 O1 0.4(8) .
Cu1 N3 C5 O1 -172.0(4) 7_565
N4 N3 C5 C4 175.0(6) .
Cu1 N3 C5 C4 2.5(9) 7_565
C6 O1 C5 N3 -0.2(8) .
C6 O1 C5 C4 -174.2(7) .
N2 C4 C5 N3 -9.0(10) .
C1 C4 C5 N3 170.8(7) .
N2 C4 C5 O1 164.7(7) .
C1 C4 C5 O1 -15.4(12) .
N3 N4 C6 O1 0.3(7) .
Cu2 N4 C6 O1 179.8(4) .
N3 N4 C6 C7 -177.6(5) .
Cu2 N4 C6 C7 1.9(8) .
C5 O1 C6 N4 0.0(7) .
C5 O1 C6 C7 177.4(7) .
C8 N5 C7 C10 1.6(10) .
Cu2 N5 C7 C10 -178.4(5) .
C8 N5 C7 C6 178.1(6) .
Cu2 N5 C7 C6 -2.0(7) .
N4 C6 C7 N5 0.1(9) .
O1 C6 C7 N5 -177.3(7) .
N4 C6 C7 C10 176.2(7) .
O1 C6 C7 C10 -1.2(12) .
C7 N5 C8 C9 1.1(11) .
Cu2 N5 C8 C9 -178.9(6) .
C10 N6 C9 C8 1.8(14) .
N5 C8 C9 N6 -2.9(14) .
C9 N6 C10 C7 1.1(13) .
N5 C7 C10 N6 -2.8(12) .
C6 C7 C10 N6 -178.7(7) .
C14 N7 C11 C12 -0.8(10) .
Cu2 N7 C11 C12 178.6(6) .
C13 N8 C12 C11 2.1(13) .
N7 C11 C12 N8 -0.6(13) .
C12 N8 C13 C14 -2.3(13) .
C11 N7 C14 C13 0.6(10) .
Cu2 N7 C14 C13 -179.0(6) .
C11 N7 C14 C15 177.7(6) .
Cu2 N7 C14 C15 -1.8(7) .
N8 C13 C14 N7 1.0(12) .
N8 C13 C14 C15 -175.9(8) .
N10 N9 C15 O3 4.8(8) .
Cu2 N9 C15 O3 172.0(4) .
N10 N9 C15 C14 -174.2(5) .
Cu2 N9 C15 C14 -7.0(8) .
Cu1 O3 C15 N9 -3.3(8) .
Cu1 O3 C15 C14 175.6(5) .
N7 C14 C15 N9 5.4(9) .
C13 C14 C15 N9 -177.6(7) .
N7 C14 C15 O3 -173.6(6) .
C13 C14 C15 O3 3.4(11) .
N9 N10 C16 O2 -0.9(10) .
Cu1 N10 C16 O2 -177.6(5) .
N9 N10 C16 C17 -179.8(6) .
Cu1 N10 C16 C17 3.5(8) .
C18 N11 C17 C20 -1.3(11) .
Cu1 N11 C17 C20 -179.4(6) .
C18 N11 C17 C16 179.9(7) .
Cu1 N11 C17 C16 1.7(8) .
O2 C16 C17 N11 177.8(6) .
N10 C16 C17 N11 -3.2(9) .
O2 C16 C17 C20 -1.0(12) .
N10 C16 C17 C20 178.0(7) .
C17 N11 C18 C19 1.9(13) .
Cu1 N11 C18 C19 179.7(7) .
C20 N12 C19 C18 1.7(17) .
N11 C18 C19 N12 -2.2(17) .
N11 C17 C20 N12 0.9(14) .
C16 C17 C20 N12 179.6(8) .
C19 N12 C20 C17 -1.0(15) .
C22 N14 C24 O4 -5(3) .
